data_1502353
loop_
_publ_author_name
'Z\"ophel, Lukas'
'Enkelmann, Volker'
'Rieger, Ralph'
'M\"ullen, Klaus'

_publ_section_title
;
 Saddle Shaped Hexaaryl[a,c,fg,j,l,op]tetracenes from
 4,5,9,10-Tetrafunctionalized Pyrenes
;
_journal_coden_ASTM ORLEF7
_journal_issue 17
_journal_name_full 'Organic Letters'
_journal_page_first 4506
_journal_page_last 4509
_journal_paper_doi 10.1021/ol2016516
_journal_volume 13
_journal_year 2011
_chemical_formula_moiety 'C10 H3 F6 O6 S2'
_chemical_formula_sum 'C10 H3 F6 O6 S2'
_chemical_formula_weight 397.25
_space_group_IT_number 2
_symmetry_cell_setting triclinic
_symmetry_space_group_name_Hall '-P 1'
_symmetry_space_group_name_H-M 'P -1'
_atom_sites_solution_hydrogens geom
_atom_sites_solution_primary direct
_audit_creation_date 09-08-25
_audit_creation_method CRYSTALS_ver_12.84
_cell_angle_alpha 101.515(3)
_cell_angle_beta 96.482(3)
_cell_angle_gamma 97.466(3)
_cell_formula_units_Z 2
_cell_length_a 5.0041(2)
_cell_length_b 9.4388(5)
_cell_length_c 14.0451(8)
_cell_measurement_reflns_used 0
_cell_measurement_temperature 120
_cell_measurement_theta_max 0
_cell_measurement_theta_min 0
_cell_volume 637.91(6)
_computing_cell_refinement 'DENZO/SCALEPACK (Otwinowski & Minor, 1997)'
_computing_data_collection 'COLLECT (Nonius, 1997-2001).'
_computing_data_reduction 'DENZO/SCALEPACK (Otwinowski & Minor, 1997)'
_computing_molecular_graphics 'CAMERON (Watkin et al., 1996)'
_computing_publication_material 'CRYSTALS (Betteridge et al., 2003)'
_computing_structure_refinement 'CRYSTALS (Betteridge et al., 2003)'
_computing_structure_solution 'SHELXS 86 (Sheldrick, 1986)'
_diffrn_ambient_temperature 120
_diffrn_measured_fraction_theta_full 0.995
_diffrn_measured_fraction_theta_max 0.993
_diffrn_measurement_device_type 'Nonius KappaCCD'
_diffrn_measurement_method '\f & \w scans'
_diffrn_radiation_monochromator graphite
_diffrn_radiation_type 'Mo K\a'
_diffrn_radiation_wavelength 0.71073
_diffrn_reflns_av_R_equivalents 0.057
_diffrn_reflns_limit_h_max 6
_diffrn_reflns_limit_h_min -6
_diffrn_reflns_limit_k_max 12
_diffrn_reflns_limit_k_min -13
_diffrn_reflns_limit_l_max 19
_diffrn_reflns_limit_l_min -18
_diffrn_reflns_number 9295
_diffrn_reflns_theta_full 28.765
_diffrn_reflns_theta_max 29.964
_diffrn_reflns_theta_min 2.943
_diffrn_standards_number 0
_exptl_absorpt_coefficient_mu 0.528
_exptl_absorpt_correction_T_max 0.93
_exptl_absorpt_correction_T_min 0.67
_exptl_absorpt_correction_type multi-scan
_exptl_absorpt_process_details 'SORTAV (Blessing)'
_exptl_crystal_colour colourless
_exptl_crystal_density_diffrn 2.068
_exptl_crystal_description prism
_exptl_crystal_F_000 394
_exptl_crystal_size_max 0.52
_exptl_crystal_size_mid 0.27
_exptl_crystal_size_min 0.13
_refine_diff_density_max 0.39
_refine_diff_density_min -0.60
_refine_ls_extinction_method None
_refine_ls_goodness_of_fit_ref 1.0750
_refine_ls_hydrogen_treatment constr
_refine_ls_matrix_type full
_refine_ls_number_parameters 217
_refine_ls_number_reflns 2767
_refine_ls_number_restraints 0
_refine_ls_R_factor_all 0.0512
_refine_ls_R_factor_gt 0.0368
_refine_ls_shift/su_max 0.000311
_refine_ls_structure_factor_coef F
_refine_ls_weighting_details
;

 Method, part 1, Chebychev polynomial, (Watkin, 1994, Prince, 1982) 

 [weight] = 1.0/[A~0~*T~0~(x)+A~1~*T~1~(x) ... +A~n-1~]*T~n-1~(x)] 

 where A~i~ are the Chebychev coefficients listed below and x= Fcalc/Fmax 

 Method = Robust Weighting (Prince, 1982) 

 W = [weight] * [1-(deltaF/6*sigmaF)^2^]^2^ 

 A~i~ are: 

 1.33 0.433 0.899 

;
_refine_ls_weighting_scheme calc
_refine_ls_wR_factor_all 0.0485
_refine_ls_wR_factor_gt 0.0444
_refine_ls_wR_factor_ref 0.0444
_reflns_limit_h_max 6
_reflns_limit_h_min -6
_reflns_limit_k_max 12
_reflns_limit_k_min -13
_reflns_limit_l_max 19
_reflns_limit_l_min 0
_reflns_number_gt 2767
_reflns_number_total 3668
_reflns_threshold_expression I>3.0\s(I)
_oxford_diffrn_Wilson_scale 0.00
_cod_data_source_file ol2016516_si_003.cif
_cod_data_source_block zoep2
_cod_depositor_comments
;
The following automatic conversions were performed:

'_symmetry_cell_setting' value 'Triclinic' changed to 'triclinic'
according to /home/saulius/struct/CIF-dictionaries/cif_core.dic
dictionary named 'cif_core.dic' version 2.4.1 from 2010-06-29.

Automatic conversion script
Id: cif_fix_values 1715 2011-07-08 13:25:40Z adriana 
;
_cod_original_sg_symbol_H-M 'P -1 '
_cod_database_code 1502353

loop_
_symmetry_equiv_pos_as_xyz
x,y,z
-x,-y,-z

loop_
_atom_site_label
_atom_site_type_symbol
_atom_site_fract_x
_atom_site_fract_y
_atom_site_fract_z
_atom_site_U_iso_or_equiv
_atom_site_occupancy
_atom_site_adp_type
_atom_site_refinement_flags_posn
S1 S 0.40230(9) -0.49569(5) -0.18811(3) 0.0173 1.0000 Uani .
S2 S 0.72293(9) 0.07616(5) 0.35121(3) 0.0177 1.0000 Uani .
F1 F -0.0012(3) -0.48018(14) -0.31935(10) 0.0270 1.0000 Uani .
F2 F 0.0618(3) -0.69904(13) -0.30828(10) 0.0323 1.0000 Uani .
F3 F 0.3348(3) -0.57043(15) -0.37887(9) 0.0320 1.0000 Uani .
F4 F 0.4163(3) 0.27674(14) 0.39843(10) 0.0292 1.0000 Uani .
F5 F 0.5415(3) 0.16699(15) 0.51326(9) 0.0333 1.0000 Uani .
F6 F 0.8283(3) 0.32964(15) 0.47395(10) 0.0336 1.0000 Uani .
O1 O 0.5372(3) -0.34124(13) -0.20592(9) 0.0171 1.0000 Uani .
O2 O 0.6063(3) -0.58580(16) -0.18679(12) 0.0252 1.0000 Uani .
O3 O 0.2333(3) -0.47320(15) -0.11402(11) 0.0229 1.0000 Uani .
O4 O 0.8141(3) 0.17001(14) 0.27339(9) 0.0173 1.0000 Uani .
O5 O 0.4892(3) -0.02796(15) 0.30850(10) 0.0230 1.0000 Uani .
O6 O 0.9602(3) 0.03959(18) 0.39870(11) 0.0261 1.0000 Uani .
C1 C 0.5947(3) -0.04321(18) 0.01685(12) 0.0140 1.0000 Uani .
C2 C 0.6428(3) -0.17255(18) -0.04551(12) 0.0146 1.0000 Uani .
C3 C 0.8368(4) -0.25338(19) -0.01273(13) 0.0171 1.0000 Uani .
C4 C 0.9812(4) -0.2068(2) 0.08153(13) 0.0177 1.0000 Uani .
C5 C 0.9303(4) -0.08353(19) 0.14521(13) 0.0169 1.0000 Uani .
C6 C 0.7362(3) -0.00146(18) 0.11423(12) 0.0144 1.0000 Uani .
C7 C 0.4928(3) -0.21282(18) -0.14303(12) 0.0153 1.0000 Uani .
C8 C 0.6787(3) 0.12749(18) 0.17651(12) 0.0152 1.0000 Uani .
C9 C 0.1843(4) -0.5653(2) -0.30714(14) 0.0219 1.0000 Uani .
C10 C 0.6189(4) 0.2231(2) 0.44004(14) 0.0237 1.0000 Uani .
H31 H 0.8689 -0.3398 -0.0548 0.0213 1.0000 Uiso R
H41 H 1.1169 -0.2600 0.1025 0.0222 1.0000 Uiso R
H51 H 1.0272 -0.0548 0.2099 0.0210 1.0000 Uiso R

loop_
_atom_site_aniso_label
_atom_site_aniso_U_11
_atom_site_aniso_U_22
_atom_site_aniso_U_33
_atom_site_aniso_U_23
_atom_site_aniso_U_13
_atom_site_aniso_U_12
S1 0.0197(2) 0.01426(19) 0.0184(2) 0.00389(15) 0.00162(15) 0.00443(15)
S2 0.0207(2) 0.0197(2) 0.01330(19) 0.00561(15) 0.00074(14) 0.00325(15)
F1 0.0255(6) 0.0256(6) 0.0296(6) 0.0084(5) -0.0042(5) 0.0057(5)
F2 0.0399(7) 0.0167(5) 0.0347(7) 0.0037(5) -0.0051(6) -0.0039(5)
F3 0.0388(7) 0.0327(7) 0.0210(6) -0.0023(5) 0.0050(5) 0.0045(5)
F4 0.0331(7) 0.0293(6) 0.0297(6) 0.0092(5) 0.0092(5) 0.0132(5)
F5 0.0510(8) 0.0337(7) 0.0195(6) 0.0088(5) 0.0153(5) 0.0088(6)
F6 0.0427(8) 0.0275(6) 0.0232(6) -0.0022(5) -0.0004(5) -0.0047(6)
O1 0.0217(6) 0.0132(5) 0.0165(6) 0.0023(4) 0.0040(5) 0.0035(4)
O2 0.0247(7) 0.0189(6) 0.0341(8) 0.0074(6) 0.0026(6) 0.0102(5)
O3 0.0266(7) 0.0200(6) 0.0228(6) 0.0054(5) 0.0072(5) 0.0020(5)
O4 0.0204(6) 0.0185(6) 0.0127(5) 0.0049(5) -0.0001(4) 0.0017(5)
O5 0.0267(7) 0.0219(7) 0.0193(6) 0.0056(5) 0.0021(5) -0.0012(5)
O6 0.0257(7) 0.0345(8) 0.0217(7) 0.0136(6) -0.0008(5) 0.0097(6)
C1 0.0153(7) 0.0140(7) 0.0143(7) 0.0062(6) 0.0021(6) 0.0038(6)
C2 0.0164(7) 0.0142(7) 0.0138(7) 0.0038(6) 0.0021(6) 0.0036(6)
C3 0.0181(7) 0.0154(7) 0.0199(8) 0.0068(6) 0.0028(6) 0.0050(6)
C4 0.0171(7) 0.0177(8) 0.0205(8) 0.0080(6) 0.0019(6) 0.0056(6)
C5 0.0174(7) 0.0179(8) 0.0168(7) 0.0074(6) -0.0005(6) 0.0041(6)
C6 0.0160(7) 0.0138(7) 0.0136(7) 0.0045(6) 0.0008(5) 0.0021(6)
C7 0.0191(8) 0.0116(7) 0.0156(7) 0.0037(6) 0.0023(6) 0.0027(6)
C8 0.0175(7) 0.0154(7) 0.0126(7) 0.0041(6) 0.0004(6) 0.0025(6)
C9 0.0258(9) 0.0177(8) 0.0207(8) 0.0021(7) 0.0014(7) 0.0025(7)
C10 0.0320(10) 0.0229(9) 0.0166(8) 0.0048(7) 0.0042(7) 0.0045(7)

loop_
_atom_type_symbol
_atom_type_scat_dispersion_real
_atom_type_scat_dispersion_imag
_atom_type_scat_Cromer_Mann_a1
_atom_type_scat_Cromer_Mann_b1
_atom_type_scat_Cromer_Mann_a2
_atom_type_scat_Cromer_Mann_b2
_atom_type_scat_Cromer_Mann_a3
_atom_type_scat_Cromer_Mann_b3
_atom_type_scat_Cromer_Mann_a4
_atom_type_scat_Cromer_Mann_b4
_atom_type_scat_Cromer_Mann_c
_atom_type_scat_source
C 0.0033 0.0016 2.3100 20.8439 1.0200 10.2075 1.5886 0.5687 0.8650 51.6512 0.2156 'International Tables Vol C 4.2.6.8 and 6.1.1.4'
H 0.0000 0.0000 0.4930 10.5109 0.3229 26.1257 0.1402 3.1424 0.0408 57.7998 0.0030 'International Tables Vol C 4.2.6.8 and 6.1.1.4'
O 0.0106 0.0060 3.0485 13.2771 2.2868 5.7011 1.5463 0.3239 0.8670 32.9089 0.2508 'International Tables Vol C 4.2.6.8 and 6.1.1.4'
S 0.1246 0.1234 6.9053 1.4679 5.2034 22.2151 1.4379 0.2536 1.5863 56.1720 0.8669 'International Tables Vol C 4.2.6.8 and 6.1.1.4'
F 0.0171 0.0103 3.5392 10.2825 2.6412 4.2944 1.5170 0.2615 1.0243 26.1476 0.2776 'International Tables Vol C 4.2.6.8 and 6.1.1.4'

loop_
_geom_angle_atom_site_label_1
_geom_angle_site_symmetry_1
_geom_angle_atom_site_label_2
_geom_angle_atom_site_label_3
_geom_angle_site_symmetry_3
_geom_angle
_geom_angle_publ_flag
O1 . S1 O2 . 107.86(8) yes
O1 . S1 O3 . 110.00(8) yes
O2 . S1 O3 . 123.03(9) yes
O1 . S1 C9 . 99.00(8) yes
O2 . S1 C9 . 105.78(9) yes
O3 . S1 C9 . 108.44(9) yes
O4 . S2 O5 . 110.00(8) yes
O4 . S2 O6 . 107.73(8) yes
O5 . S2 O6 . 123.15(9) yes
O4 . S2 C10 . 98.56(8) yes
O5 . S2 C10 . 108.29(9) yes
O6 . S2 C10 . 106.27(9) yes
S1 . O1 C7 . 118.02(11) yes
S2 . O4 C8 . 118.12(11) yes
C1 2_655 C1 C2 . 120.83(19) yes
C1 2_655 C1 C6 . 120.30(19) yes
C2 . C1 C6 . 118.87(15) yes
C1 . C2 C3 . 120.23(16) yes
C1 . C2 C7 . 117.38(15) yes
C3 . C2 C7 . 122.36(16) yes
C2 . C3 C4 . 119.79(16) yes
C2 . C3 H31 . 120.0 no
C4 . C3 H31 . 120.2 no
C3 . C4 C5 . 121.00(16) yes
C3 . C4 H41 . 119.4 no
C5 . C4 H41 . 119.6 no
C4 . C5 C6 . 120.19(16) yes
C4 . C5 H51 . 119.9 no
C6 . C5 H51 . 119.9 no
C1 . C6 C5 . 119.82(15) yes
C1 . C6 C8 . 117.77(15) yes
C5 . C6 C8 . 122.39(15) yes
C2 . C7 O1 . 118.20(14) yes
C2 . C7 C8 2_655 121.80(15) yes
O1 . C7 C8 2_655 119.93(15) yes
C6 . C8 O4 . 118.76(15) yes
C6 . C8 C7 2_655 121.77(15) yes
O4 . C8 C7 2_655 119.40(15) yes
S1 . C9 F2 . 107.98(13) yes
S1 . C9 F1 . 110.60(13) yes
F2 . C9 F1 . 109.48(16) yes
S1 . C9 F3 . 109.77(13) yes
F2 . C9 F3 . 109.57(16) yes
F1 . C9 F3 . 109.42(16) yes
S2 . C10 F6 . 109.63(14) yes
S2 . C10 F4 . 110.75(13) yes
F6 . C10 F4 . 109.21(17) yes
S2 . C10 F5 . 107.84(14) yes
F6 . C10 F5 . 109.45(16) yes
F4 . C10 F5 . 109.94(17) yes

loop_
_geom_bond_atom_site_label_1
_geom_bond_atom_site_label_2
_geom_bond_site_symmetry_2
_geom_bond_distance
_geom_bond_publ_flag
S1 O1 . 1.6036(13) yes
S1 O2 . 1.4121(14) yes
S1 O3 . 1.4145(14) yes
S1 C9 . 1.839(2) yes
S2 O4 . 1.6066(13) yes
S2 O5 . 1.4147(14) yes
S2 O6 . 1.4117(15) yes
S2 C10 . 1.843(2) yes
F1 C9 . 1.322(2) yes
F2 C9 . 1.326(2) yes
F3 C9 . 1.321(2) yes
F4 C10 . 1.320(2) yes
F5 C10 . 1.320(2) yes
F6 C10 . 1.326(2) yes
O1 C7 . 1.409(2) yes
O4 C8 . 1.405(2) yes
C1 C1 2_655 1.429(3) yes
C1 C2 . 1.419(2) yes
C1 C6 . 1.422(2) yes
C2 C3 . 1.403(2) yes
C2 C7 . 1.439(2) yes
C3 C4 . 1.392(3) yes
C3 H31 . 0.950 no
C4 C5 . 1.390(2) yes
C4 H41 . 0.950 no
C5 C6 . 1.403(2) yes
C5 H51 . 0.950 no
C6 C8 . 1.432(2) yes
C7 C8 2_655 1.359(2) yes
